data_7250186
loop_
_publ_author_name
'Xiao, Hui'
'Ma, HuiLi'
'Wang, Jingyi'
'An, Zhongfu'
'Guo, Zhiyong'

_publ_section_title
;
 Crystallization-induced highly efficient phosphorescence in metal-free
 organic phosphors
;
_journal_issue 18
_journal_name_full CrystEngComm
_journal_page_first 2931
_journal_page_last 2936
_journal_paper_doi 10.1039/D4CE01323A
_journal_volume 27
_journal_year 2025
_chemical_formula_moiety 'C22 H14 N O'
_chemical_formula_sum 'C22 H14 N O'
_chemical_formula_weight 308.34
_chemical_melting_point ?
_space_group_crystal_system monoclinic
_space_group_IT_number 14
_space_group_name_Hall '-P 2ybc'
_space_group_name_H-M_alt 'P 1 21/c 1'
_atom_sites_solution_hydrogens geom
_audit_creation_method SHELXL-2014
_audit_update_record
;
2024-03-13 deposited with the CCDC.	2025-03-26 downloaded from the CCDC.
;
_cell_angle_alpha 90
_cell_angle_beta 109.787(7)
_cell_angle_gamma 90
_cell_formula_units_Z 4
_cell_length_a 10.3584(6)
_cell_length_b 14.3225(7)
_cell_length_c 10.9878(8)
_cell_measurement_reflns_used 3724
_cell_measurement_temperature 200(2)
_cell_measurement_theta_max 26.52
_cell_measurement_theta_min 3.240
_cell_volume 1533.88(17)
_computing_structure_refinement 'SHELXL-2014 (Sheldrick, 2014)'
_diffrn_ambient_temperature 200(2)
_diffrn_measured_fraction_theta_full 0.998
_diffrn_measured_fraction_theta_max 0.870
_diffrn_measurement_device_type 'SuperNova, Dual, Mo at zero, Atlas'
_diffrn_radiation_type MoK\a
_diffrn_radiation_wavelength 0.71073
_diffrn_reflns_av_R_equivalents 0.0318
_diffrn_reflns_av_unetI/netI 0.0415
_diffrn_reflns_Laue_measured_fraction_full 0.998
_diffrn_reflns_Laue_measured_fraction_max 0.870
_diffrn_reflns_limit_h_max 13
_diffrn_reflns_limit_h_min -14
_diffrn_reflns_limit_k_max 19
_diffrn_reflns_limit_k_min -18
_diffrn_reflns_limit_l_max 15
_diffrn_reflns_limit_l_min -14
_diffrn_reflns_number 10352
_diffrn_reflns_point_group_measured_fraction_full 0.998
_diffrn_reflns_point_group_measured_fraction_max 0.870
_diffrn_reflns_theta_full 25.242
_diffrn_reflns_theta_max 29.527
_diffrn_reflns_theta_min 3.530
_exptl_absorpt_coefficient_mu 0.082
_exptl_absorpt_correction_T_max 0.996
_exptl_absorpt_correction_T_min 0.965
_exptl_absorpt_correction_type multi-scan
_exptl_absorpt_process_details sadabs
_exptl_crystal_colour yellow
_exptl_crystal_density_diffrn 1.335
_exptl_crystal_description rod
_exptl_crystal_F_000 644
_exptl_crystal_size_max 0.07
_exptl_crystal_size_mid 0.05
_exptl_crystal_size_min 0.03
_refine_diff_density_max 0.162
_refine_diff_density_min -0.203
_refine_diff_density_rms 0.040
_refine_ls_extinction_method none
_refine_ls_goodness_of_fit_ref 1.045
_refine_ls_hydrogen_treatment constr
_refine_ls_matrix_type full
_refine_ls_number_parameters 217
_refine_ls_number_reflns 3724
_refine_ls_number_restraints 0
_refine_ls_restrained_S_all 1.045
_refine_ls_R_factor_all 0.0895
_refine_ls_R_factor_gt 0.0544
_refine_ls_shift/su_max 0.000
_refine_ls_shift/su_mean 0.000
_refine_ls_structure_factor_coef Fsqd
_refine_ls_weighting_details 'w=1/[\s^2^(Fo^2^)+(0.0446P)^2^+0.4168P] where P=(Fo^2^+2Fc^2^)/3'
_refine_ls_weighting_scheme calc
_refine_ls_wR_factor_gt 0.1144
_refine_ls_wR_factor_ref 0.1327
_reflns_Friedel_coverage 0.000
_reflns_number_gt 2457
_reflns_number_total 3724
_reflns_threshold_expression 'I > 2\s(I)'
_cod_data_source_file d4ce01323a2.cif
_cod_data_source_block P2
_cod_depositor_comments
;
The following automatic conversions were performed:

data item '_chemical_melting_point' value 'not measured' was changed
to '?' -- the value is undefined or not given.

Automatic conversion script
Id: cif_fix_values 8170 2020-07-09 18:12:32Z antanas 

 Adding full bibliography for 7250185--7250186.cif.
;
_cod_original_sg_symbol_H-M 'P 21/c'
_cod_database_code 7250186
_shelx_space_group_comment
;
The symmetry employed for this shelxl refinement is uniquely defined
by the following loop, which should always be used as a source of
symmetry information in preference to the above space-group names.
They are only intended as comments.
;
_shelxl_version_number 2014-1

loop_
_space_group_symop_operation_xyz
'x, y, z'
'-x, y+1/2, -z+1/2'
'-x, -y, -z'
'x, -y-1/2, z-1/2'

loop_
_atom_site_label
_atom_site_type_symbol
_atom_site_fract_x
_atom_site_fract_y
_atom_site_fract_z
_atom_site_U_iso_or_equiv
_atom_site_adp_type
_atom_site_occupancy
_atom_site_site_symmetry_order
_atom_site_calc_flag
_atom_site_refinement_flags_posn
_atom_site_refinement_flags_adp
_atom_site_refinement_flags_occupancy
_atom_site_disorder_assembly
_atom_site_disorder_group
C1 C 0.1989(2) 0.01305(15) 0.8761(2) 0.0551(5) Uani 1 1 d . . . . .
H1 H 0.1238 0.0264 0.9013 0.080 Uiso 1 1 calc R U . . .
C2 C 0.2596(2) -0.07300(16) 0.8995(2) 0.0617(6) Uani 1 1 d . . . . .
H2 H 0.2254 -0.1185 0.9408 0.080 Uiso 1 1 calc R U . . .
C3 C 0.3718(2) -0.09310(15) 0.8620(2) 0.0627(6) Uani 1 1 d . . . . .
H3 H 0.4116 -0.1520 0.8791 0.080 Uiso 1 1 calc R U . . .
C4 C 0.4257(2) -0.02837(14) 0.8003(2) 0.0548(5) Uani 1 1 d . . . . .
H4 H 0.5008 -0.0426 0.7754 0.080 Uiso 1 1 calc R U . . .
C5 C 0.36451(18) 0.05881(12) 0.77630(17) 0.0432(4) Uani 1 1 d . . . . .
C6 C 0.25153(18) 0.08083(13) 0.81384(18) 0.0445(4) Uani 1 1 d . . . . .
C7 C 0.20982(17) 0.17443(13) 0.76944(17) 0.0435(4) Uani 1 1 d . . . . .
C8 C 0.10570(19) 0.23265(15) 0.77665(19) 0.0529(5) Uani 1 1 d . . . . .
H8 H 0.0459 0.2130 0.8184 0.080 Uiso 1 1 calc R U . . .
C9 C 0.0921(2) 0.31994(16) 0.7211(2) 0.0617(6) Uani 1 1 d . . . . .
H9 H 0.0216 0.3590 0.7243 0.080 Uiso 1 1 calc R U . . .
C10 C 0.1825(2) 0.35044(15) 0.6602(2) 0.0602(6) Uani 1 1 d . . . . .
H10 H 0.1728 0.4104 0.6257 0.080 Uiso 1 1 calc R U . . .
C11 C 0.2859(2) 0.29401(13) 0.6498(2) 0.0508(5) Uani 1 1 d . . . . .
H11 H 0.3451 0.3143 0.6078 0.080 Uiso 1 1 calc R U . . .
C12 C 0.29823(17) 0.20576(12) 0.70439(18) 0.0419(4) Uani 1 1 d . . . . .
C13 C 0.49682(17) 0.13824(12) 0.65201(18) 0.0412(4) Uani 1 1 d . . . . .
C14 C 0.62985(18) 0.11200(14) 0.72404(18) 0.0480(5) Uani 1 1 d . . . . .
H14 H 0.6508 0.0937 0.8098 0.080 Uiso 1 1 calc R U . . .
C15 C 0.73106(18) 0.11313(13) 0.66824(19) 0.0485(5) Uani 1 1 d . . . . .
H15 H 0.8188 0.0923 0.7153 0.080 Uiso 1 1 calc R U . . .
C16 C 0.70299(17) 0.14506(12) 0.54248(18) 0.0424(4) Uani 1 1 d . . . . .
C17 C 0.57045(18) 0.17335(12) 0.47243(19) 0.0448(4) Uani 1 1 d . . . . .
H17 H 0.5510 0.1964 0.3890 0.080 Uiso 1 1 calc R U . . .
C18 C 0.46693(18) 0.16772(12) 0.52504(18) 0.0440(4) Uani 1 1 d . . . . .
H18 H 0.3775 0.1836 0.4755 0.080 Uiso 1 1 calc R U . . .
C19 C 0.81322(18) 0.15311(13) 0.48367(18) 0.0443(4) Uani 1 1 d . . . . .
C20 C 0.90981(16) 0.07329(12) 0.49599(16) 0.0381(4) Uani 1 1 d . . . . .
C21 C 1.03629(17) 0.09040(12) 0.48198(17) 0.0415(4) Uani 1 1 d . . . . .
H21 H 1.0612 0.1512 0.4703 0.080 Uiso 1 1 calc R U . . .
C22 C 0.87513(17) -0.01807(12) 0.51476(18) 0.0429(4) Uani 1 1 d . . . . .
H22 H 0.7913 -0.0304 0.5252 0.080 Uiso 1 1 calc R U . . .
N1 N 0.39299(14) 0.13489(10) 0.70943(15) 0.0443(4) Uani 1 1 d . . . . .
O1 O 0.82252(15) 0.22322(10) 0.42507(15) 0.0646(4) Uani 1 1 d . . . . .

loop_
_atom_site_aniso_label
_atom_site_aniso_U_11
_atom_site_aniso_U_22
_atom_site_aniso_U_33
_atom_site_aniso_U_23
_atom_site_aniso_U_13
_atom_site_aniso_U_12
C1 0.0518(11) 0.0634(13) 0.0539(12) -0.0093(11) 0.0231(10) -0.0141(10)
C2 0.0681(14) 0.0581(13) 0.0581(13) 0.0042(11) 0.0205(11) -0.0159(11)
C3 0.0669(14) 0.0494(12) 0.0713(15) 0.0066(11) 0.0229(12) 0.0001(10)
C4 0.0535(11) 0.0488(11) 0.0655(13) 0.0011(10) 0.0248(10) 0.0043(9)
C5 0.0408(9) 0.0435(10) 0.0458(11) -0.0031(9) 0.0153(8) -0.0026(7)
C6 0.0429(9) 0.0490(10) 0.0428(10) -0.0085(9) 0.0159(8) -0.0054(8)
C7 0.0346(9) 0.0510(10) 0.0443(10) -0.0128(9) 0.0127(8) -0.0040(8)
C8 0.0425(10) 0.0651(13) 0.0533(12) -0.0146(11) 0.0191(9) 0.0023(9)
C9 0.0531(12) 0.0715(14) 0.0588(13) -0.0071(12) 0.0167(10) 0.0225(10)
C10 0.0667(13) 0.0539(12) 0.0576(13) 0.0007(11) 0.0180(11) 0.0172(10)
C11 0.0503(11) 0.0473(11) 0.0564(12) -0.0042(10) 0.0200(9) 0.0030(8)
C12 0.0362(9) 0.0422(9) 0.0473(10) -0.0091(9) 0.0143(8) 0.0003(7)
C13 0.0371(9) 0.0399(9) 0.0492(11) -0.0045(8) 0.0181(8) 0.0002(7)
C14 0.0406(9) 0.0606(12) 0.0441(10) 0.0010(9) 0.0160(8) 0.0032(8)
C15 0.0356(9) 0.0615(12) 0.0486(11) 0.0029(10) 0.0146(8) 0.0066(8)
C16 0.0395(9) 0.0434(10) 0.0461(10) -0.0035(9) 0.0169(8) 0.0031(7)
C17 0.0439(10) 0.0462(10) 0.0443(10) -0.0013(9) 0.0150(8) 0.0048(8)
C18 0.0361(9) 0.0464(10) 0.0482(11) -0.0024(9) 0.0126(8) 0.0036(7)
C19 0.0419(10) 0.0486(10) 0.0430(10) 0.0015(9) 0.0153(8) 0.0007(8)
C20 0.0345(8) 0.0450(9) 0.0367(9) -0.0032(8) 0.0146(7) -0.0016(7)
C21 0.0418(9) 0.0419(9) 0.0457(10) -0.0023(8) 0.0213(8) -0.0067(7)
C22 0.0355(9) 0.0480(10) 0.0504(11) -0.0024(9) 0.0216(8) -0.0059(7)
N1 0.0389(8) 0.0419(8) 0.0575(10) -0.0006(7) 0.0234(7) 0.0020(6)
O1 0.0669(9) 0.0570(9) 0.0812(11) 0.0199(8) 0.0398(8) 0.0118(7)

loop_
_atom_type_symbol
_atom_type_description
_atom_type_scat_dispersion_real
_atom_type_scat_dispersion_imag
_atom_type_scat_source
C C 0.0033 0.0016 'International Tables Vol C Tables 4.2.6.8 and 6.1.1.4'
H H 0.0000 0.0000 'International Tables Vol C Tables 4.2.6.8 and 6.1.1.4'
N N 0.0061 0.0033 'International Tables Vol C Tables 4.2.6.8 and 6.1.1.4'
O O 0.0106 0.0060 'International Tables Vol C Tables 4.2.6.8 and 6.1.1.4'

loop_
_geom_angle_atom_site_label_1
_geom_angle_atom_site_label_2
_geom_angle_atom_site_label_3
_geom_angle
_geom_angle_site_symmetry_1
_geom_angle_site_symmetry_3
_geom_angle_publ_flag
C2 C1 C6 119.10(18) . . ?
C2 C1 H1 120.4 . . ?
C6 C1 H1 120.4 . . ?
C1 C2 C3 120.60(19) . . ?
C1 C2 H2 119.7 . . ?
C3 C2 H2 119.7 . . ?
C4 C3 C2 121.8(2) . . ?
C4 C3 H3 119.1 . . ?
C2 C3 H3 119.1 . . ?
C3 C4 C5 117.79(18) . . ?
C3 C4 H4 121.1 . . ?
C5 C4 H4 121.1 . . ?
C4 C5 N1 129.59(16) . . ?
C4 C5 C6 121.38(17) . . ?
N1 C5 C6 108.93(15) . . ?
C1 C6 C5 119.31(17) . . ?
C1 C6 C7 133.51(17) . . ?
C5 C6 C7 107.09(15) . . ?
C8 C7 C12 119.21(18) . . ?
C8 C7 C6 133.60(17) . . ?
C12 C7 C6 107.17(15) . . ?
C9 C8 C7 119.03(18) . . ?
C9 C8 H8 120.5 . . ?
C7 C8 H8 120.5 . . ?
C8 C9 C10 120.87(18) . . ?
C8 C9 H9 119.6 . . ?
C10 C9 H9 119.6 . . ?
C11 C10 C9 121.6(2) . . ?
C11 C10 H10 119.2 . . ?
C9 C10 H10 119.2 . . ?
C10 C11 C12 117.36(18) . . ?
C10 C11 H11 121.3 . . ?
C12 C11 H11 121.3 . . ?
C11 C12 N1 129.70(16) . . ?
C11 C12 C7 121.88(16) . . ?
N1 C12 C7 108.41(15) . . ?
C18 C13 C14 119.72(16) . . ?
C18 C13 N1 120.79(16) . . ?
C14 C13 N1 119.49(17) . . ?
C15 C14 C13 119.96(18) . . ?
C15 C14 H14 120.0 . . ?
C13 C14 H14 120.0 . . ?
C14 C15 C16 120.67(17) . . ?
C14 C15 H15 119.7 . . ?
C16 C15 H15 119.7 . . ?
C17 C16 C15 118.84(16) . . ?
C17 C16 C19 119.65(17) . . ?
C15 C16 C19 121.46(16) . . ?
C18 C17 C16 120.86(18) . . ?
C18 C17 H17 119.6 . . ?
C16 C17 H17 119.6 . . ?
C17 C18 C13 119.82(16) . . ?
C17 C18 H18 120.1 . . ?
C13 C18 H18 120.1 . . ?
O1 C19 C16 120.16(16) . . ?
O1 C19 C20 120.64(16) . . ?
C16 C19 C20 119.19(16) . . ?
C22 C20 C21 118.82(15) . . ?
C22 C20 C19 122.31(15) . . ?
C21 C20 C19 118.80(15) . . ?
C22 C21 C20 120.59(16) 3_756 . ?
C22 C21 H21 119.7 3_756 . ?
C20 C21 H21 119.7 . . ?
C21 C22 C20 120.58(15) 3_756 . ?
C21 C22 H22 119.7 3_756 . ?
C20 C22 H22 119.7 . . ?
C12 N1 C5 108.38(14) . . ?
C12 N1 C13 125.75(15) . . ?
C5 N1 C13 125.82(14) . . ?

loop_
_geom_bond_atom_site_label_1
_geom_bond_atom_site_label_2
_geom_bond_distance
_geom_bond_site_symmetry_2
_geom_bond_publ_flag
C1 C2 1.368(3) . ?
C1 C6 1.400(3) . ?
C1 H1 0.9300 . ?
C2 C3 1.388(3) . ?
C2 H2 0.9300 . ?
C3 C4 1.374(3) . ?
C3 H3 0.9300 . ?
C4 C5 1.385(3) . ?
C4 H4 0.9300 . ?
C5 N1 1.400(2) . ?
C5 C6 1.402(2) . ?
C6 C7 1.442(3) . ?
C7 C8 1.387(2) . ?
C7 C12 1.412(2) . ?
C8 C9 1.377(3) . ?
C8 H8 0.9300 . ?
C9 C10 1.393(3) . ?
C9 H9 0.9300 . ?
C10 C11 1.377(3) . ?
C10 H10 0.9300 . ?
C11 C12 1.386(3) . ?
C11 H11 0.9300 . ?
C12 N1 1.400(2) . ?
C13 C18 1.388(3) . ?
C13 C14 1.389(2) . ?
C13 N1 1.420(2) . ?
C14 C15 1.382(2) . ?
C14 H14 0.9300 . ?
C15 C16 1.390(3) . ?
C15 H15 0.9300 . ?
C16 C17 1.388(2) . ?
C16 C19 1.495(2) . ?
C17 C18 1.382(2) . ?
C17 H17 0.9300 . ?
C18 H18 0.9300 . ?
C19 O1 1.214(2) . ?
C19 C20 1.495(2) . ?
C20 C22 1.391(2) . ?
C20 C21 1.392(2) . ?
C21 C22 1.376(2) 3_756 ?
C21 H21 0.9300 . ?
C22 C21 1.376(2) 3_756 ?
C22 H22 0.9300 . ?
